data_4114891
loop_
_publ_author_name
'Ulrich Fekl'
'Karen I. Goldberg'

_publ_section_title
;
 Five-Coordinate Platinum(IV) Complex as a Precursor to a Novel Pt(II)
 Olefin Hydride Complex for Alkane Activation
;
_journal_name_full 'Journal of the American Chemical Society'
_journal_page_first 6804
_journal_page_last 6805
_journal_paper_doi 10.1021/ja0258677
_journal_volume 124
_journal_year 2002
_chemical_formula_moiety 'C29 H13 D27 N2 Pt'
_chemical_formula_sum 'C29 H13 D27 N2 Pt'
_chemical_formula_weight 638.88
_chemical_name_common 'compound 2-d27'
_chemical_name_systematic
; 
 ? 
;
_space_group_IT_number 14
_symmetry_cell_setting monoclinic
_symmetry_space_group_name_Hall '-P 2ybc'
_symmetry_space_group_name_H-M 'P 1 21/c 1'
_atom_sites_solution_hydrogens geom
_atom_sites_solution_primary direct
_atom_sites_solution_secondary difmap
_audit_creation_method SHELXL-97
_cell_angle_alpha 90.00
_cell_angle_beta 102.853(3)
_cell_angle_gamma 90.00
_cell_formula_units_Z 4
_cell_length_a 8.7950(4)
_cell_length_b 26.0160(14)
_cell_length_c 11.6170(6)
_cell_measurement_reflns_used 172
_cell_measurement_temperature 130(2)
_cell_volume 2591.5(2)
_computing_cell_refinement 'HKL SCALEPACK'
_computing_data_collection KappaCCD
_computing_data_reduction DENZO
_computing_molecular_graphics 'maXus, Zortep'
_computing_publication_material 'SHELXL-97 (Sheldrick, 1997)'
_computing_structure_refinement 'SHELXL-97 (Sheldrick, 1997)'
_computing_structure_solution SIR92
_diffrn_ambient_temperature 130(2)
_diffrn_measured_fraction_theta_full 0.914
_diffrn_measured_fraction_theta_max 0.914
_diffrn_measurement_device_type 'Nonius KappaCCD'
_diffrn_measurement_method '\f and \w scans'
_diffrn_radiation_monochromator graphite
_diffrn_radiation_source 'fine-focus sealed tube'
_diffrn_radiation_type MoK\a
_diffrn_radiation_wavelength 0.71070
_diffrn_reflns_av_R_equivalents 0.0743
_diffrn_reflns_av_sigmaI/netI 0.1862
_diffrn_reflns_limit_h_max 11
_diffrn_reflns_limit_h_min -11
_diffrn_reflns_limit_k_max 31
_diffrn_reflns_limit_k_min -34
_diffrn_reflns_limit_l_max 14
_diffrn_reflns_limit_l_min -15
_diffrn_reflns_number 9902
_diffrn_reflns_theta_full 28.32
_diffrn_reflns_theta_max 28.32
_diffrn_reflns_theta_min 3.13
_exptl_absorpt_coefficient_mu 5.433
_exptl_absorpt_correction_T_max 0.7729
_exptl_absorpt_correction_T_min 0.5617
_exptl_absorpt_correction_type HKL-SCALEPACK
_exptl_crystal_colour brownish-clear
_exptl_crystal_density_diffrn 1.637
_exptl_crystal_description prism
_exptl_crystal_F_000 1224
_exptl_crystal_size_max 0.12
_exptl_crystal_size_mid 0.10
_exptl_crystal_size_min 0.05
_refine_diff_density_max 1.259
_refine_diff_density_min -1.175
_refine_diff_density_rms 0.151
_refine_ls_extinction_method none
_refine_ls_goodness_of_fit_ref 0.716
_refine_ls_hydrogen_treatment mixed
_refine_ls_matrix_type full
_refine_ls_number_parameters 299
_refine_ls_number_reflns 6028
_refine_ls_number_restraints 0
_refine_ls_restrained_S_all 0.716
_refine_ls_R_factor_all 0.1186
_refine_ls_R_factor_gt 0.0421
_refine_ls_shift/su_max 0.001
_refine_ls_shift/su_mean 0.000
_refine_ls_structure_factor_coef Fsqd
_refine_ls_weighting_details 'w=1/[\s^2^(Fo^2^)+(0.0000P)^2^+0.0000P] where P=(Fo^2^+2Fc^2^)/3'
_refine_ls_weighting_scheme calc
_refine_ls_wR_factor_gt 0.0636
_refine_ls_wR_factor_ref 0.0781
_reflns_number_gt 3114
_reflns_number_total 6028
_reflns_threshold_expression >2sigma(I)
_cod_data_source_file ja0258677_s2.cif
_cod_data_source_block shelxl_manuscript_JA0258677
_cod_depositor_comments
;
The following automatic conversions were performed:

'_refine_ls_weighting_scheme' value 'calc
w=1/[\s^2^(Fo^2^)+(0.0000P)^2^+0.0000P] where P=(Fo^2^+2Fc^2^)/3' was
changed to 'calc'. New tag '_refine_ls_weighting_details' was
created. The value of the new tag was set to
'w=1/[\s^2^(Fo^2^)+(0.0000P)^2^+0.0000P] where P=(Fo^2^+2Fc^2^)/3'.

Automatic conversion script
Id: cif_fix_values 3143 2015-03-26 13:38:13Z robertas 
;
_cod_database_code 4114891

loop_
_symmetry_equiv_pos_as_xyz
'x, y, z'
'-x, y+1/2, -z+1/2'
'-x, -y, -z'
'x, -y-1/2, z-1/2'

loop_
_atom_site_label
_atom_site_type_symbol
_atom_site_fract_x
_atom_site_fract_y
_atom_site_fract_z
_atom_site_U_iso_or_equiv
_atom_site_adp_type
_atom_site_occupancy
_atom_site_calc_flag
_atom_site_refinement_flags
C1 C 0.8325(6) 0.1423(2) 0.1301(5) 0.0326(14) Uani 1 d .
H1A H 0.8174(6) 0.1647(2) 0.0608(5) 0.049 Uiso 1 d R
H1B H 0.8695(6) 0.1086(2) 0.1105(5) 0.049 Uiso 1 d R
H1C H 0.9099(6) 0.1576(2) 0.1949(5) 0.049 Uiso 1 d R
C2 C 0.6790(6) 0.1361(2) 0.1676(5) 0.0276(13) Uani 1 d .
C3 C 0.6762(6) 0.0947(2) 0.2466(5) 0.0293(14) Uani 1 d .
H3 H 0.7749(6) 0.0798(2) 0.2799(5) 0.035 Uiso 1 d R
C4 C 0.5497(7) 0.0725(2) 0.2828(5) 0.0309(14) Uani 1 d .
C5 C 0.5923(7) 0.0293(2) 0.3708(6) 0.0401(17) Uani 1 d .
H5A H 0.5155(7) 0.0275(2) 0.4202(6) 0.060 Uiso 1 d R
H5B H 0.6960(7) 0.0357(2) 0.4207(6) 0.060 Uiso 1 d R
H5C H 0.5931(7) -0.0033(2) 0.3286(6) 0.060 Uiso 1 d R
C6 C 0.2832(6) 0.0521(2) 0.2698(5) 0.0278(14) Uani 1 d .
C7 C 0.2488(6) 0.0051(2) 0.2070(5) 0.0271(14) Uani 1 d .
C8 C 0.1326(7) -0.0254(2) 0.2357(6) 0.0353(16) Uani 1 d .
H8 H 0.1078(7) -0.0571(2) 0.1955(6) 0.042 Uiso 1 d R
C9 C 0.0511(7) -0.0113(2) 0.3208(6) 0.0380(16) Uani 1 d .
H9 H -0.0281(7) -0.0329(2) 0.3381(6) 0.046 Uiso 1 d R
C10 C 0.0880(7) 0.0346(2) 0.3792(6) 0.0349(16) Uani 1 d .
H10 H 0.0328(7) 0.0442(2) 0.4375(6) 0.042 Uiso 1 d R
C11 C 0.2034(7) 0.0677(2) 0.3565(5) 0.0303(15) Uani 1 d .
C12 C 0.2386(7) 0.1179(2) 0.4203(5) 0.0333(15) Uani 1 d .
D12 H 0.2765(7) 0.1419(2) 0.3654(5) 0.040 Uiso 1 d R
C13 C 0.0971(8) 0.1434(3) 0.4525(7) 0.060(2) Uani 1 d .
D13A H 0.0109(8) 0.1445(3) 0.3826(7) 0.090 Uiso 1 d R
D13B H 0.1243(8) 0.1784(3) 0.4806(7) 0.090 Uiso 1 d R
D13C H 0.0654(8) 0.1235(3) 0.5148(7) 0.090 Uiso 1 d R
C14 C 0.3676(9) 0.1140(3) 0.5309(6) 0.057(2) Uani 1 d .
D14A H 0.3349(9) 0.0908(3) 0.5873(6) 0.085 Uiso 1 d R
D14B H 0.3889(9) 0.1481(3) 0.5665(6) 0.085 Uiso 1 d R
D14C H 0.4622(9) 0.1005(3) 0.5104(6) 0.085 Uiso 1 d R
C15 C 0.3265(7) -0.0107(2) 0.1083(6) 0.0349(15) Uani 1 d .
D15 H 0.4210(7) 0.0115(2) 0.1153(6) 0.042 Uiso 1 d R
C16 C 0.3838(8) -0.0664(2) 0.1187(6) 0.0487(19) Uani 1 d .
D16A H 0.2940(8) -0.0897(2) 0.1058(6) 0.073 Uiso 1 d R
D16B H 0.4492(8) -0.0722(2) 0.1977(6) 0.073 Uiso 1 d R
D16C H 0.4450(8) -0.0731(2) 0.0592(6) 0.073 Uiso 1 d R
C17 C 0.2236(7) -0.0001(2) -0.0112(6) 0.0404(17) Uani 1 d .
D17A H 0.1297(7) -0.0215(2) -0.0223(6) 0.061 Uiso 1 d R
D17B H 0.2802(7) -0.0080(2) -0.0727(6) 0.061 Uiso 1 d R
D17C H 0.1936(7) 0.0363(2) -0.0164(6) 0.061 Uiso 1 d R
C18 C 0.5640(7) 0.2102(2) 0.0555(5) 0.0272(14) Uani 1 d .
C19 C 0.4390(7) 0.2152(2) -0.0391(5) 0.0305(15) Uani 1 d .
C20 C 0.4335(7) 0.2552(2) -0.1199(6) 0.0409(17) Uani 1 d .
H20 H 0.3496(7) 0.2577(2) -0.1872(6) 0.049 Uiso 1 d R
C21 C 0.5543(8) 0.2918(2) -0.0999(6) 0.0425(17) Uani 1 d .
H21 H 0.5570(8) 0.3180(2) -0.1563(6) 0.051 Uiso 1 d R
C22 C 0.6688(8) 0.2891(2) 0.0026(6) 0.0371(16) Uani 1 d .
H22 H 0.7464(8) 0.3151(2) 0.0179(6) 0.044 Uiso 1 d R
C23 C 0.6750(7) 0.2494(2) 0.0847(6) 0.0355(16) Uani 1 d .
C24 C 0.7857(7) 0.2565(2) 0.2034(6) 0.0372(16) Uani 1 d .
D24 H 0.7787(7) 0.2252(2) 0.2521(6) 0.045 Uiso 1 d R
C25 C 0.7375(8) 0.3032(2) 0.2675(6) 0.052(2) Uani 1 d .
D25A H 0.7575(8) 0.3347(2) 0.2272(6) 0.079 Uiso 1 d R
D25B H 0.7980(8) 0.3038(2) 0.3493(6) 0.079 Uiso 1 d R
D25C H 0.6261(8) 0.3009(2) 0.2671(6) 0.079 Uiso 1 d R
C26 C 0.9578(8) 0.2637(3) 0.1971(6) 0.052(2) Uani 1 d .
D26A H 0.9908(8) 0.2346(3) 0.1548(6) 0.077 Uiso 1 d R
D26B H 1.0230(8) 0.2652(3) 0.2773(6) 0.077 Uiso 1 d R
D26C H 0.9689(8) 0.2957(3) 0.1554(6) 0.077 Uiso 1 d R
C27 C 0.2966(7) 0.1805(2) -0.0485(5) 0.0364(16) Uani 1 d .
C28 C 0.2478(7) 0.1478(2) -0.1527(5) 0.0372(16) Uani 1 d .
D28A H 0.1450(7) 0.1331(2) -0.1533(5) 0.056 Uiso 1 d R
D28B H 0.3237(7) 0.1200(2) -0.1502(5) 0.056 Uiso 1 d R
D28C H 0.2421(7) 0.1683(2) -0.2242(5) 0.056 Uiso 1 d R
C29 C 0.1940(8) 0.1991(3) 0.0180(6) 0.0351(16) Uani 1 d .
D29A H 0.088(7) 0.191(2) -0.012(5) 0.042 Uiso 1 d .
D29B H 0.225(6) 0.233(2) 0.069(5) 0.042 Uiso 1 d .
N1 N 0.5562(5) 0.16525(17) 0.1250(4) 0.0276(12) Uani 1 d .
N2 N 0.4016(5) 0.08556(17) 0.2404(4) 0.0253(11) Uani 1 d .
Pt1 Pt 0.32909(3) 0.139210(8) 0.11566(2) 0.02810(9) Uani 1 d .
D1 H 0.151(5) 0.1154(18) 0.103(4) 0.027(14) Uiso 1 d .

loop_
_atom_site_aniso_label
_atom_site_aniso_U_11
_atom_site_aniso_U_22
_atom_site_aniso_U_33
_atom_site_aniso_U_23
_atom_site_aniso_U_13
_atom_site_aniso_U_12
C1 0.025(3) 0.037(3) 0.039(4) -0.002(3) 0.015(3) 0.000(3)
C2 0.030(3) 0.024(3) 0.031(4) -0.001(3) 0.011(3) 0.001(3)
C3 0.021(3) 0.035(4) 0.032(4) 0.003(3) 0.007(3) 0.009(3)
C4 0.039(4) 0.023(3) 0.031(4) -0.001(3) 0.008(3) 0.001(3)
C5 0.037(4) 0.036(4) 0.046(5) 0.011(3) 0.008(3) 0.009(3)
C6 0.027(3) 0.028(3) 0.028(4) 0.002(3) 0.005(3) 0.000(3)
C7 0.029(3) 0.029(3) 0.025(4) 0.005(3) 0.009(3) 0.000(3)
C8 0.039(4) 0.034(4) 0.035(4) 0.005(3) 0.014(3) -0.002(3)
C9 0.035(4) 0.038(4) 0.042(5) 0.008(3) 0.012(3) 0.000(3)
C10 0.035(4) 0.041(4) 0.035(4) 0.005(3) 0.024(3) -0.005(3)
C11 0.036(4) 0.032(4) 0.024(4) 0.004(3) 0.011(3) 0.005(3)
C12 0.046(4) 0.031(3) 0.027(4) 0.006(3) 0.018(3) -0.004(3)
C13 0.075(5) 0.047(4) 0.060(5) -0.003(4) 0.019(4) 0.010(4)
C14 0.067(5) 0.049(4) 0.051(5) -0.004(4) 0.007(4) 0.001(4)
C15 0.037(3) 0.033(3) 0.037(4) -0.004(3) 0.014(3) -0.006(3)
C16 0.054(4) 0.040(4) 0.052(5) -0.007(4) 0.010(4) 0.006(3)
C17 0.047(4) 0.036(4) 0.039(5) -0.006(3) 0.012(4) 0.005(3)
C18 0.034(4) 0.023(3) 0.032(4) 0.004(3) 0.022(3) 0.001(3)
C19 0.034(4) 0.035(4) 0.028(4) 0.005(3) 0.017(3) -0.002(3)
C20 0.038(4) 0.049(4) 0.035(4) 0.008(3) 0.008(3) 0.007(3)
C21 0.046(4) 0.039(4) 0.049(5) 0.010(3) 0.025(4) 0.006(4)
C22 0.050(4) 0.026(3) 0.042(5) 0.001(3) 0.026(4) -0.009(3)
C23 0.039(4) 0.038(4) 0.037(4) -0.001(3) 0.026(3) 0.003(3)
C24 0.042(4) 0.036(4) 0.038(4) -0.005(3) 0.019(3) -0.014(3)
C25 0.066(5) 0.041(4) 0.060(5) -0.007(4) 0.035(4) -0.003(4)
C26 0.059(5) 0.050(4) 0.052(5) -0.013(4) 0.026(4) -0.015(4)
C27 0.047(4) 0.042(4) 0.020(4) 0.007(3) 0.008(3) 0.014(3)
C28 0.042(4) 0.052(4) 0.017(3) 0.007(3) 0.005(3) 0.008(3)
C29 0.037(4) 0.043(4) 0.028(4) 0.006(3) 0.011(3) 0.003(3)
N1 0.033(3) 0.023(3) 0.028(3) -0.004(2) 0.010(2) -0.003(2)
N2 0.029(3) 0.023(3) 0.026(3) 0.008(2) 0.011(2) 0.001(2)
Pt1 0.02819(13) 0.02773(13) 0.03075(15) 0.00247(14) 0.01161(9) 0.00174(13)

loop_
_atom_type_symbol
_atom_type_description
_atom_type_scat_dispersion_real
_atom_type_scat_dispersion_imag
_atom_type_scat_source
C C 0.0033 0.0016 'International Tables Vol C Tables 4.2.6.8 and 6.1.1.4'
H H 0.0000 0.0000 'International Tables Vol C Tables 4.2.6.8 and 6.1.1.4'
D D 0.0000 0.0000 'International Tables Vol C Tables 4.2.6.8 and 6.1.1.4'
N N 0.0061 0.0033 'International Tables Vol C Tables 4.2.6.8 and 6.1.1.4'
Pt Pt -1.7033 8.3905 'International Tables Vol C Tables 4.2.6.8 and 6.1.1.4'

loop_
_geom_angle_atom_site_label_1
_geom_angle_atom_site_label_2
_geom_angle_atom_site_label_3
_geom_angle
H1B C1 H1C 109.5
H1B C1 H1A 109.5
H1C C1 H1A 109.5
H1B C1 C2 109.5(3)
H1C C1 C2 109.5(3)
H1A C1 C2 109.5(3)
N1 C2 C3 123.2(5)
N1 C2 C1 122.4(5)
C3 C2 C1 114.3(5)
H3 C3 C4 115.2(3)
H3 C3 C2 115.2(3)
C4 C3 C2 129.5(5)
N2 C4 C3 124.3(5)
N2 C4 C5 121.0(5)
C3 C4 C5 114.6(5)
H5A C5 H5B 109.5
H5A C5 H5C 109.5
H5B C5 H5C 109.5
H5A C5 C4 109.5(3)
H5B C5 C4 109.5(3)
H5C C5 C4 109.5(3)
C11 C6 C7 122.1(5)
C11 C6 N2 119.5(5)
C7 C6 N2 118.4(5)
C8 C7 C6 116.8(5)
C8 C7 C15 120.3(5)
C6 C7 C15 122.7(5)
H8 C8 C7 118.6(4)
H8 C8 C9 118.6(4)
C7 C8 C9 122.8(6)
H9 C9 C10 120.8(3)
H9 C9 C8 120.8(4)
C10 C9 C8 118.4(6)
H10 C10 C9 118.6(3)
H10 C10 C11 118.6(4)
C9 C10 C11 122.8(6)
C10 C11 C6 117.1(5)
C10 C11 C12 121.4(5)
C6 C11 C12 121.5(5)
D12 C12 C11 106.9(3)
D12 C12 C14 106.9(4)
C11 C12 C14 113.1(5)
D12 C12 C13 106.9(4)
C11 C12 C13 114.1(5)
C14 C12 C13 108.6(5)
D13B C13 D13C 109.5
D13B C13 D13A 109.5
D13C C13 D13A 109.5
D13B C13 C12 109.5(4)
D13C C13 C12 109.5(4)
D13A C13 C12 109.5(4)
D14C C14 D14B 109.5
D14C C14 D14A 109.5
D14B C14 D14A 109.5
D14C C14 C12 109.5(4)
D14B C14 C12 109.5(4)
D14A C14 C12 109.4(4)
D15 C15 C17 106.7(3)
D15 C15 C7 106.7(3)
C17 C15 C7 111.6(5)
D15 C15 C16 106.7(3)
C17 C15 C16 111.5(5)
C7 C15 C16 113.2(5)
D16C C16 D16A 109.5
D16C C16 D16B 109.5
D16A C16 D16B 109.5
D16C C16 C15 109.5(4)
D16A C16 C15 109.4(3)
D16B C16 C15 109.4(4)
D17A C17 D17C 109.5
D17A C17 D17B 109.5
D17C C17 D17B 109.5
D17A C17 C15 109.5(3)
D17C C17 C15 109.4(3)
D17B C17 C15 109.5(3)
C19 C18 C23 120.9(5)
C19 C18 N1 113.5(5)
C23 C18 N1 125.2(6)
C18 C19 C20 120.7(5)
C18 C19 C27 119.8(5)
C20 C19 C27 119.1(6)
H20 C20 C19 120.6(4)
H20 C20 C21 120.6(4)
C19 C20 C21 118.8(6)
H21 C21 C22 120.4(4)
H21 C21 C20 120.4(4)
C22 C21 C20 119.2(6)
H22 C22 C21 118.8(4)
H22 C22 C23 118.8(4)
C21 C22 C23 122.4(6)
C22 C23 C18 117.0(6)
C22 C23 C24 116.9(6)
C18 C23 C24 125.6(6)
D24 C24 C23 108.0(3)
D24 C24 C25 108.1(4)
C23 C24 C25 110.3(5)
D24 C24 C26 108.1(4)
C23 C24 C26 114.3(5)
C25 C24 C26 107.9(5)
D25C C25 D25A 109.5
D25C C25 D25B 109.5
D25A C25 D25B 109.5
D25C C25 C24 109.5(3)
D25A C25 C24 109.4(3)
D25B C25 C24 109.5(4)
D26C C26 D26B 109.5
D26C C26 D26A 109.5
D26B C26 D26A 109.5
D26C C26 C24 109.5(4)
D26B C26 C24 109.5(4)
D26A C26 C24 109.5(3)
C29 C27 C28 123.5(6)
C29 C27 C19 112.1(6)
C28 C27 C19 119.2(5)
C29 C27 Pt1 70.0(4)
C28 C27 Pt1 113.5(4)
C19 C27 Pt1 106.6(4)
D28A C28 D28C 109.5
D28A C28 D28B 109.5
D28C C28 D28B 109.5
D28A C28 C27 109.5(3)
D28C C28 C27 109.5(3)
D28B C28 C27 109.5(3)
D29B C29 D29A 120(5)
D29B C29 C27 119(3)
D29A C29 C27 115(4)
D29B C29 Pt1 106(3)
D29A C29 Pt1 115(4)
C27 C29 Pt1 71.9(4)
C2 N1 C18 122.8(5)
C2 N1 Pt1 121.7(4)
C18 N1 Pt1 113.6(4)
C4 N2 C6 117.0(5)
C4 N2 Pt1 124.8(4)
C6 N2 Pt1 117.1(3)
D1 Pt1 N2 87.0(16)
D1 Pt1 N1 176.3(16)
N2 Pt1 N1 92.37(18)
D1 Pt1 C29 79.7(16)
N2 Pt1 C29 160.5(2)
N1 Pt1 C29 101.8(2)
D1 Pt1 C27 99.7(17)
N2 Pt1 C27 160.7(2)
N1 Pt1 C27 79.7(2)
C29 Pt1 C27 38.1(2)

loop_
_geom_bond_atom_site_label_1
_geom_bond_atom_site_label_2
_geom_bond_distance
C1 H1B 0.9800
C1 H1C 0.9800
C1 H1A 0.9801
C1 C2 1.517(7)
C2 N1 1.323(7)
C2 C3 1.419(8)
C3 H3 0.9500
C3 C4 1.398(7)
C4 N2 1.330(7)
C4 C5 1.510(8)
C5 H5A 0.9800
C5 H5B 0.9800
C5 H5C 0.9801
C6 C11 1.408(7)
C6 C7 1.422(8)
C6 N2 1.455(6)
C7 C8 1.391(7)
C7 C15 1.517(8)
C8 H8 0.9502
C8 C9 1.393(8)
C9 H9 0.9500
C9 C10 1.376(8)
C10 H10 0.9500
C10 C11 1.400(8)
C11 C12 1.501(8)
C12 D12 1.0000
C12 C14 1.516(9)
C12 C13 1.528(8)
C13 D13B 0.9798
C13 D13C 0.9800
C13 D13A 0.9800
C14 D14C 0.9799
C14 D14B 0.9800
C14 D14A 0.9801
C15 D15 1.0000
C15 C17 1.505(8)
C15 C16 1.531(8)
C16 D16C 0.9799
C16 D16A 0.9800
C16 D16B 0.9800
C17 D17A 0.9799
C17 D17C 0.9800
C17 D17B 0.9800
C18 C19 1.377(8)
C18 C23 1.402(8)
C18 N1 1.430(7)
C19 C20 1.395(8)
C19 C27 1.528(8)
C20 H20 0.9500
C20 C21 1.406(8)
C21 H21 0.9500
C21 C22 1.380(9)
C22 H22 0.9499
C22 C23 1.398(8)
C23 C24 1.512(9)
C24 D24 1.0000
C24 C25 1.534(8)
C24 C26 1.543(8)
C25 D25C 0.9800
C25 D25A 0.9800
C25 D25B 0.9801
C26 D26C 0.9799
C26 D26B 0.9800
C26 D26A 0.9802
C27 C29 1.398(8)
C27 C28 1.464(8)
C27 Pt1 2.152(6)
C28 D28A 0.9800
C28 D28C 0.9800
C28 D28B 0.9802
C29 D29B 1.06(6)
C29 D29A 0.94(6)
C29 Pt1 2.128(6)
N1 Pt1 2.089(4)
N2 Pt1 2.011(4)
Pt1 D1 1.66(5)

loop_
_geom_torsion_atom_site_label_1
_geom_torsion_atom_site_label_2
_geom_torsion_atom_site_label_3
_geom_torsion_atom_site_label_4
_geom_torsion
H1B C1 C2 N1 -132.1(5)
H1C C1 C2 N1 107.9(5)
H1A C1 C2 N1 -12.1(6)
H1B C1 C2 C3 44.6(5)
H1C C1 C2 C3 -75.4(5)
H1A C1 C2 C3 164.6(4)
N1 C2 C3 H3 -171.2(4)
C1 C2 C3 H3 12.1(5)
N1 C2 C3 C4 8.8(10)
C1 C2 C3 C4 -167.9(6)
H3 C3 C4 N2 -175.4(4)
C2 C3 C4 N2 4.6(10)
H3 C3 C4 C5 1.2(6)
C2 C3 C4 C5 -178.8(6)
N2 C4 C5 H5A -31.5(6)
C3 C4 C5 H5A 151.8(4)
N2 C4 C5 H5B -151.5(4)
C3 C4 C5 H5B 31.8(5)
N2 C4 C5 H5C 88.5(5)
C3 C4 C5 H5C -88.2(5)
C11 C6 C7 C8 -0.4(8)
N2 C6 C7 C8 -178.7(5)
C11 C6 C7 C15 176.2(5)
N2 C6 C7 C15 -2.0(8)
C6 C7 C8 H8 -179.6(4)
C15 C7 C8 H8 3.7(6)
C6 C7 C8 C9 0.5(9)
C15 C7 C8 C9 -176.2(6)
H8 C8 C9 H9 -0.3(4)
C7 C8 C9 H9 179.6(4)
H8 C8 C9 C10 179.7(4)
C7 C8 C9 C10 -0.3(9)
H9 C9 C10 H10 0.2(4)
C8 C9 C10 H10 -179.8(4)
H9 C9 C10 C11 -179.8(4)
C8 C9 C10 C11 0.1(10)
H10 C10 C11 C6 179.8(4)
C9 C10 C11 C6 -0.1(9)
H10 C10 C11 C12 -1.2(7)
C9 C10 C11 C12 178.9(6)
C7 C6 C11 C10 0.3(9)
N2 C6 C11 C10 178.5(5)
C7 C6 C11 C12 -178.7(5)
N2 C6 C11 C12 -0.5(8)
C10 C11 C12 D12 -150.4(5)
C6 C11 C12 D12 28.5(6)
C10 C11 C12 C14 92.3(7)
C6 C11 C12 C14 -88.8(7)
C10 C11 C12 C13 -32.5(8)
C6 C11 C12 C13 146.4(6)
D12 C12 C13 D13B -52.0(2)
C11 C12 C13 D13B -169.9(4)
C14 C12 C13 D13B 62.9(5)
D12 C12 C13 D13C -171.997(19)
C11 C12 C13 D13C 70.1(5)
C14 C12 C13 D13C -57.1(5)
D12 C12 C13 D13A 68.0(2)
C11 C12 C13 D13A -49.9(5)
C14 C12 C13 D13A -177.1(4)
D12 C12 C14 D14C -60.1(2)
C11 C12 C14 D14C 57.2(5)
C13 C12 C14 D14C -175.1(4)
D12 C12 C14 D14B 59.9(2)
C11 C12 C14 D14B 177.2(3)
C13 C12 C14 D14B -55.1(5)
D12 C12 C14 D14A 179.880(14)
C11 C12 C14 D14A -62.8(5)
C13 C12 C14 D14A 64.9(5)
C8 C7 C15 D15 -167.0(4)
C6 C7 C15 D15 16.5(6)
C8 C7 C15 C17 76.8(7)
C6 C7 C15 C17 -99.7(7)
C8 C7 C15 C16 -49.9(8)
C6 C7 C15 C16 133.6(6)
D15 C15 C16 D16C -55.4(2)
C17 C15 C16 D16C 60.8(5)
C7 C15 C16 D16C -172.5(4)
D15 C15 C16 D16A -175.41(2)
C17 C15 C16 D16A -59.2(5)
C7 C15 C16 D16A 67.5(5)
D15 C15 C16 D16B 64.62(19)
C17 C15 C16 D16B -179.2(4)
C7 C15 C16 D16B -52.4(5)
D15 C15 C17 D17A 179.217(15)
C7 C15 C17 D17A -64.6(5)
C16 C15 C17 D17A 63.1(5)
D15 C15 C17 D17C -60.81(19)
C7 C15 C17 D17C 55.4(5)
C16 C15 C17 D17C -177.0(4)
D15 C15 C17 D17B 59.18(18)
C7 C15 C17 D17B 175.4(3)
C16 C15 C17 D17B -57.0(5)
C23 C18 C19 C20 11.0(9)
N1 C18 C19 C20 -176.1(5)
C23 C18 C19 C27 -162.0(5)
N1 C18 C19 C27 11.0(8)
C18 C19 C20 H20 177.0(4)
C27 C19 C20 H20 -10.0(6)
C18 C19 C20 C21 -3.0(9)
C27 C19 C20 C21 170.0(5)
H20 C20 C21 H21 -4.3(4)
C19 C20 C21 H21 175.6(4)
H20 C20 C21 C22 175.7(4)
C19 C20 C21 C22 -4.3(9)
H21 C21 C22 H22 4.0(4)
C20 C21 C22 H22 -176.0(4)
H21 C21 C22 C23 -176.0(4)
C20 C21 C22 C23 3.9(9)
H22 C22 C23 C18 -176.4(3)
C21 C22 C23 C18 3.7(8)
H22 C22 C23 C24 11.8(6)
C21 C22 C23 C24 -168.2(6)
C19 C18 C23 C22 -11.1(8)
N1 C18 C23 C22 176.8(5)
C19 C18 C23 C24 160.0(6)
N1 C18 C23 C24 -12.2(9)
C22 C23 C24 D24 -179.4(4)
C18 C23 C24 D24 9.6(6)
C22 C23 C24 C25 62.7(7)
C18 C23 C24 C25 -108.3(6)
C22 C23 C24 C26 -59.0(7)
C18 C23 C24 C26 129.9(6)
D24 C24 C25 D25C -67.9(2)
C23 C24 C25 D25C 50.0(5)
C26 C24 C25 D25C 175.5(4)
D24 C24 C25 D25A 172.092(17)
C23 C24 C25 D25A -70.0(4)
C26 C24 C25 D25A 55.5(5)
D24 C24 C25 D25B 52.1(2)
C23 C24 C25 D25B 170.0(3)
C26 C24 C25 D25B -64.5(5)
D24 C24 C26 D26C -175.287(12)
C23 C24 C26 D26C 64.4(5)
C25 C24 C26 D26C -58.7(5)
D24 C24 C26 D26B -55.3(2)
C23 C24 C26 D26B -175.6(4)
C25 C24 C26 D26B 61.3(5)
D24 C24 C26 D26A 64.7(2)
C23 C24 C26 D26A -55.6(5)
C25 C24 C26 D26A -178.7(4)
C18 C19 C27 C29 83.1(7)
C20 C19 C27 C29 -90.0(7)
C18 C19 C27 C28 -121.6(6)
C20 C19 C27 C28 65.3(8)
C18 C19 C27 Pt1 8.4(6)
C20 C19 C27 Pt1 -164.7(5)
C29 C27 C28 D28A -16.9(7)
C19 C27 C28 D28A -169.3(4)
Pt1 C27 C28 D28A 63.9(4)
C29 C27 C28 D28C 103.1(6)
C19 C27 C28 D28C -49.2(6)
Pt1 C27 C28 D28C -176.1(2)
C29 C27 C28 D28B -136.9(5)
C19 C27 C28 D28B 70.8(5)
Pt1 C27 C28 D28B -56.1(4)
C28 C27 C29 D29B -156(4)
C19 C27 C29 D29B -2(4)
Pt1 C27 C29 D29B 98(4)
C28 C27 C29 D29A -4(4)
C19 C27 C29 D29A 150(4)
Pt1 C27 C29 D29A -110(4)
C28 C27 C29 Pt1 105.5(6)
C19 C27 C29 Pt1 -100.4(5)
C3 C2 N1 C18 173.2(5)
C1 C2 N1 C18 -10.4(8)
C3 C2 N1 Pt1 -23.4(7)
C1 C2 N1 Pt1 153.0(4)
C19 C18 N1 C2 138.5(5)
C23 C18 N1 C2 -48.9(8)
C19 C18 N1 Pt1 -26.1(6)
C23 C18 N1 Pt1 146.5(4)
C3 C4 N2 C6 168.2(5)
C5 C4 N2 C6 -8.2(8)
C3 C4 N2 Pt1 0.4(8)
C5 C4 N2 Pt1 -176.0(4)
C11 C6 N2 C4 104.0(6)
C7 C6 N2 C4 -77.8(7)
C11 C6 N2 Pt1 -87.3(6)
C7 C6 N2 Pt1 91.0(5)
C4 N2 Pt1 D1 166.0(17)
C6 N2 Pt1 D1 -1.8(17)
C4 N2 Pt1 N1 -10.4(5)
C6 N2 Pt1 N1 -178.2(4)
C4 N2 Pt1 C29 -147.2(7)
C6 N2 Pt1 C29 45.0(9)
C4 N2 Pt1 C27 54.6(9)
C6 N2 Pt1 C27 -113.2(7)
C2 N1 Pt1 D1 -59(26)
C18 N1 Pt1 D1 106(26)
C2 N1 Pt1 N2 21.5(4)
C18 N1 Pt1 N2 -173.7(4)
C2 N1 Pt1 C29 -172.0(4)
C18 N1 Pt1 C29 -7.2(4)
C2 N1 Pt1 C27 -140.7(5)
C18 N1 Pt1 C27 24.1(4)
D29B C29 Pt1 D1 124(4)
D29A C29 Pt1 D1 -11(4)
C27 C29 Pt1 D1 -120.7(17)
D29B C29 Pt1 N2 76(3)
D29A C29 Pt1 N2 -59(4)
C27 C29 Pt1 N2 -168.5(6)
D29B C29 Pt1 N1 -60(3)
D29A C29 Pt1 N1 166(4)
C27 C29 Pt1 N1 55.8(4)
D29B C29 Pt1 C27 -116(3)
D29A C29 Pt1 C27 110(4)
C29 C27 Pt1 D1 59.1(17)
C28 C27 Pt1 D1 -59.7(17)
C19 C27 Pt1 D1 167.1(16)
C29 C27 Pt1 N2 168.4(6)
C28 C27 Pt1 N2 49.6(9)
C19 C27 Pt1 N2 -83.6(8)
C29 C27 Pt1 N1 -124.6(4)
C28 C27 Pt1 N1 116.6(5)
C19 C27 Pt1 N1 -16.6(4)
C28 C27 Pt1 C29 -118.8(6)
C19 C27 Pt1 C29 108.0(6)
